data_4307960
loop_
_publ_author_name
'Emilio Pardo'
'Rafael Ruiz-Garc\'ia'
'Francesc Lloret'
'Miguel Julve'
'Joan Cano'
'Jorge Pas\'an'
'Catalina Ruiz-P\'erez'
'Yasmine Filali'
'Lise-Marie Chamoreau'
'Yves Journaux'

_publ_contact_author_address
;
 Laboratorio de Rayos X y Materiales Moleculares
 Dpto. F\'isica Fundamental II. Facultad de F\'isica
 Universidad de La Laguna
 E-38204. La Laguna. Tenerife
 Spain
;
_publ_contact_author_email caruiz@ull.es
_publ_contact_author_name 'Professor Catalina Ruiz-P\'erez'
_publ_section_title
;
Molecular-Programmed Self-Assembly of Homo- and Heterometallic Penta- and
Hexanuclear Coordination Compounds: Synthesis, Crystal Structures, and
Magnetic Properties of Ladder-Type CuII2MIIx (M = Cu, Ni;x= 3, 4) Oxamato
Complexes with CuII2 Metallacyclophane Cores
;
_journal_name_full 'Inorganic Chemistry'
_journal_page_first 4504
_journal_page_last 4514
_journal_paper_doi 10.1021/ic062453w
_journal_volume 46
_journal_year 2007
_chemical_formula_sum 'C60 H116 Cl4 Cu2 N20 Ni4 O34'
_chemical_formula_weight 2165.45
_chemical_name_systematic
;
 ?
;
_space_group_IT_number 19
_symmetry_cell_setting orthorhombic
_symmetry_space_group_name_Hall 'P 2ac 2ab'
_symmetry_space_group_name_H-M 'P 21 21 21'
_atom_sites_solution_hydrogens geom
_atom_sites_solution_primary direct
_atom_sites_solution_secondary difmap
_audit_creation_method SHELXL-97
_cell_angle_alpha 90.00
_cell_angle_beta 90.00
_cell_angle_gamma 90.00
_cell_formula_units_Z 4
_cell_length_a 16.8431(17)
_cell_length_b 17.2353(19)
_cell_length_c 31.392(4)
_cell_measurement_temperature 293(2)
_cell_volume 9113.0(18)
_computing_cell_refinement 'Dirax (Duisenberg & Schreurs, 1989-2000)'
_computing_data_collection 'Collect (Nonius BV, 1997-2000)'
_computing_data_reduction 'EvalCCD (Duisenberg & Schreurs 1990-2000)'
_computing_molecular_graphics CRYSTALMAKER
_computing_publication_material 'PARST97 (Nardelli, 1997)'
_computing_structure_refinement 'SHELXL-97 (Sheldrick, 1997)'
_computing_structure_solution 'SHELXS-97 (Sheldrick, 1997)'
_diffrn_ambient_temperature 293(2)
_diffrn_detector 'CCD plate'
_diffrn_detector_area_resol_mean 9
_diffrn_measured_fraction_theta_full 0.972
_diffrn_measured_fraction_theta_max 0.972
_diffrn_measurement_device '95mm CCD camera on \k-goniostat'
_diffrn_measurement_device_type KappaCCD
_diffrn_measurement_method 'CCD rotation images, thick slices'
_diffrn_radiation_monochromator 'horizonally mounted graphite crystal'
_diffrn_radiation_probe x-ray
_diffrn_radiation_source 'fine-focus sealed tube'
_diffrn_radiation_type Mok\a
_diffrn_radiation_wavelength 0.71073
_diffrn_reflns_av_R_equivalents 0.0783
_diffrn_reflns_av_sigmaI/netI 0.1859
_diffrn_reflns_limit_h_max 20
_diffrn_reflns_limit_h_min -14
_diffrn_reflns_limit_k_max 18
_diffrn_reflns_limit_k_min -20
_diffrn_reflns_limit_l_max 36
_diffrn_reflns_limit_l_min -37
_diffrn_reflns_number 36267
_diffrn_reflns_theta_full 25.00
_diffrn_reflns_theta_max 25.00
_diffrn_reflns_theta_min 6.41
_diffrn_source 'Enraf Nonius FR590'
_exptl_absorpt_coefficient_mu 1.473
_exptl_absorpt_correction_type none
_exptl_crystal_density_diffrn 1.528
_exptl_crystal_density_method 'not measured'
_exptl_crystal_F_000 4232
_refine_diff_density_max 0.473
_refine_diff_density_min -0.380
_refine_diff_density_rms 0.084
_refine_ls_abs_structure_details 'Flack H D (1983), Acta Cryst. A39, 876-881'
_refine_ls_abs_structure_Flack 0.05(2)
_refine_ls_extinction_method none
_refine_ls_goodness_of_fit_ref 0.986
_refine_ls_hydrogen_treatment mixed
_refine_ls_matrix_type full
_refine_ls_number_parameters 1117
_refine_ls_number_reflns 15244
_refine_ls_number_restraints 0
_refine_ls_restrained_S_all 0.986
_refine_ls_R_factor_all 0.1743
_refine_ls_R_factor_gt 0.0752
_refine_ls_shift/su_max 2.674
_refine_ls_shift/su_mean 0.390
_refine_ls_structure_factor_coef Fsqd
_refine_ls_weighting_details 'calc w=1/[\s^2^(Fo^2^)+(0.0845P)^2^+0.0000P] where P=(Fo^2^+2Fc^2^)/3'
_refine_ls_weighting_scheme calc
_refine_ls_wR_factor_gt 0.1413
_refine_ls_wR_factor_ref 0.1772
_reflns_number_gt 7919
_reflns_number_total 15244
_reflns_threshold_expression >2sigma(I)
_cod_data_source_file ic062453w-file001.cif
_cod_data_source_block compound
_cod_database_code 4307960

loop_
_symmetry_equiv_pos_as_xyz
'x, y, z'
'-x+1/2, -y, z+1/2'
'x+1/2, -y+1/2, -z'
'-x, y+1/2, -z+1/2'

loop_
_atom_site_label
_atom_site_type_symbol
_atom_site_fract_x
_atom_site_fract_y
_atom_site_fract_z
_atom_site_U_iso_or_equiv
_atom_site_adp_type
_atom_site_occupancy
_atom_site_symmetry_multiplicity
_atom_site_calc_flag
_atom_site_refinement_flags
_atom_site_disorder_assembly
_atom_site_disorder_group
Cl1 Cl 0.6595(2) 0.5406(2) 0.80326(13) 0.0775(10) Uani 1 1 d . . .
Cl3 Cl 0.9690(4) 0.9254(3) 0.8569(2) 0.1123(15) Uani 1 1 d . . .
Cl4 Cl 0.2838(2) 0.5525(3) 0.85094(18) 0.1172(18) Uani 1 1 d . . .
Cl2 Cl 0.8510(5) 0.3238(4) 0.9980(2) 0.154(2) Uani 1 1 d . . .
N24 N 0.5414(6) 0.7330(6) 0.9812(4) 0.077(3) Uani 1 1 d . . .
C37 C 0.5628(15) 0.1999(9) 0.9195(8) 0.152(10) Uani 1 1 d . . .
H37A H 0.5682 0.1795 0.8908 0.182 Uiso 1 1 calc R . .
H37B H 0.5203 0.1721 0.9337 0.182 Uiso 1 1 calc R . .
C35 C 1.3964(8) 0.2173(10) 0.7892(6) 0.096(5) Uani 1 1 d . . .
H35A H 1.4439 0.1915 0.7790 0.116 Uiso 1 1 calc R . .
H35B H 1.4098 0.2479 0.8141 0.116 Uiso 1 1 calc R . .
C29 C 0.6060(10) 0.1157(10) 0.7790(7) 0.106(6) Uani 1 1 d . . .
H29A H 0.5895 0.1455 0.8036 0.127 Uiso 1 1 calc R . .
H29B H 0.5590 0.0937 0.7658 0.127 Uiso 1 1 calc R . .
C31 C 0.8710(10) 0.2693(13) 0.7091(7) 0.118(9) Uani 1 1 d . . .
H31A H 0.8962 0.2999 0.7312 0.141 Uiso 1 1 calc R . .
H31B H 0.9123 0.2515 0.6899 0.141 Uiso 1 1 calc R . .
C38 C 0.4737(14) 0.4732(9) 1.0201(7) 0.135(9) Uani 1 1 d . . .
H38A H 0.5187 0.5071 1.0152 0.162 Uiso 1 1 calc R . .
H38B H 0.4490 0.4882 1.0468 0.162 Uiso 1 1 calc R . .
C33 C 1.1370(10) 0.2538(10) 0.7293(6) 0.101(5) Uani 1 1 d . . .
H33A H 1.1029 0.2332 0.7072 0.121 Uiso 1 1 calc R . .
H33B H 1.1050 0.2872 0.7473 0.121 Uiso 1 1 calc R . .
C36 C 0.4832(11) 0.3049(17) 0.8849(8) 0.157(9) Uani 1 1 d . . .
H36A H 0.4383 0.2700 0.8877 0.189 Uiso 1 1 calc R . .
H36B H 0.5056 0.2990 0.8567 0.189 Uiso 1 1 calc R . .
C30 C 0.6588(17) 0.0545(10) 0.7920(8) 0.136(8) Uani 1 1 d . . .
H30A H 0.6845 0.0343 0.7666 0.163 Uiso 1 1 calc R . .
H30B H 0.6268 0.0129 0.8038 0.163 Uiso 1 1 calc R . .
C28 C 0.5918(9) 0.2282(10) 0.7318(5) 0.086(4) Uani 1 1 d . . .
H28A H 0.5524 0.2048 0.7132 0.104 Uiso 1 1 calc R . .
H28B H 0.5644 0.2528 0.7553 0.104 Uiso 1 1 calc R . .
N23 N 0.7861(8) 0.1291(7) 0.8067(4) 0.091(4) Uani 1 1 d . . .
C32 C 0.7582(15) 0.3623(9) 0.7134(6) 0.128(7) Uani 1 1 d . . .
H32A H 0.7887 0.3923 0.7337 0.154 Uiso 1 1 calc R . .
H32B H 0.7303 0.3991 0.6954 0.154 Uiso 1 1 calc R . .
C27 C 0.4802(9) 0.7084(12) 0.9448(9) 0.154(9) Uani 1 1 d . . .
H27A H 0.4829 0.6530 0.9395 0.184 Uiso 1 1 calc R . .
H27B H 0.4263 0.7216 0.9529 0.184 Uiso 1 1 calc R . .
C34 C 1.1998(10) 0.2995(10) 0.7099(5) 0.094(5) Uani 1 1 d . . .
H34A H 1.1764 0.3308 0.6875 0.112 Uiso 1 1 calc R . .
H34B H 1.2369 0.2641 0.6965 0.112 Uiso 1 1 calc R . .
O5C O 0.2617(7) 0.5370(6) 0.8929(4) 0.112(3) Uani 1 1 d . . .
O2C O 0.5912(7) 0.5721(8) 0.7842(5) 0.161(5) Uani 1 1 d . . .
C48 C 0.8409(13) 0.0892(11) 0.7771(6) 0.115(7) Uani 1 1 d . . .
H48A H 0.8112 0.0558 0.7581 0.138 Uiso 1 1 calc R . .
H48B H 0.8781 0.0575 0.7930 0.138 Uiso 1 1 calc R . .
C44 C 1.3014(11) 0.0522(8) 0.8507(6) 0.100(5) Uani 1 1 d . . .
H44A H 1.2905 0.0198 0.8261 0.120 Uiso 1 1 calc R . .
H44B H 1.3253 0.0196 0.8724 0.120 Uiso 1 1 calc R . .
C49 C 0.7216(17) 0.0739(12) 0.8234(8) 0.136(8) Uani 1 1 d . . .
H49A H 0.7467 0.0261 0.8327 0.164 Uiso 1 1 calc R . .
H49B H 0.6968 0.0973 0.8482 0.164 Uiso 1 1 calc R . .
C46 C 1.2455(15) 0.3522(11) 0.7387(6) 0.131(7) Uani 1 1 d . . .
H46A H 1.2821 0.3826 0.7216 0.157 Uiso 1 1 calc R . .
H46B H 1.2088 0.3879 0.7522 0.157 Uiso 1 1 calc R . .
C43 C 1.3635(8) 0.1168(8) 0.8374(6) 0.096(5) Uani 1 1 d . . .
H43A H 1.3714 0.1521 0.8611 0.115 Uiso 1 1 calc R . .
H43B H 1.4140 0.0924 0.8311 0.115 Uiso 1 1 calc R . .
O6C O 0.3570(9) 0.5892(10) 0.8474(5) 0.187(7) Uani 1 1 d . . .
O7C O 0.8090(12) 0.3382(9) 0.9620(5) 0.191(7) Uani 1 1 d . . .
C47 C 0.8869(10) 0.1523(13) 0.7508(8) 0.123(7) Uani 1 1 d . . .
H47A H 0.9192 0.1835 0.7698 0.148 Uiso 1 1 calc R . .
H47B H 0.9217 0.1272 0.7304 0.148 Uiso 1 1 calc R . .
O4C O 1.0389(12) 0.9351(10) 0.8774(7) 0.187(6) Uani 1 1 d . . .
C45 C 1.2247(14) 0.0827(11) 0.8674(6) 0.135(7) Uani 1 1 d . . .
H45A H 1.1932 0.0388 0.8767 0.161 Uiso 1 1 calc R . .
H45B H 1.2363 0.1138 0.8924 0.161 Uiso 1 1 calc R . .
C42 C 1.3609(10) 0.2694(11) 0.7540(6) 0.117(6) Uani 1 1 d . . .
H42A H 1.4004 0.3062 0.7443 0.140 Uiso 1 1 calc R . .
H42B H 1.3445 0.2379 0.7300 0.140 Uiso 1 1 calc R . .
C51 C 0.6379(14) 0.2859(12) 0.7082(7) 0.127(7) Uani 1 1 d . . .
H51A H 0.6027 0.3265 0.6980 0.152 Uiso 1 1 calc R . .
H51B H 0.6621 0.2615 0.6836 0.152 Uiso 1 1 calc R . .
C41 C 0.4586(12) 0.3846(18) 0.8921(7) 0.144(9) Uani 1 1 d . . .
H41A H 0.4117 0.3972 0.8756 0.173 Uiso 1 1 calc R . .
H41B H 0.5007 0.4206 0.8848 0.173 Uiso 1 1 calc R . .
C40 C 0.434(3) 0.462(2) 0.9458(10) 0.25(3) Uani 1 1 d . . .
H40A H 0.4851 0.4854 0.9400 0.300 Uiso 1 1 calc R . .
H40B H 0.3965 0.4811 0.9250 0.300 Uiso 1 1 calc R . .
C50 C 0.8167(15) 0.3191(14) 0.6854(8) 0.134(8) Uani 1 1 d . . .
H50A H 0.7874 0.2876 0.6652 0.161 Uiso 1 1 calc R . .
H50B H 0.8475 0.3566 0.6693 0.161 Uiso 1 1 calc R . .
O12C O 0.2941(12) 0.4647(13) 0.8310(6) 0.221(8) Uani 1 1 d . . .
O8C O 0.6570(18) 0.5430(16) 0.8463(5) 0.287(12) Uani 1 1 d . . .
C56 C 0.6009(18) 0.3053(14) 1.0475(5) 0.171(11) Uani 1 1 d . . .
H56A H 0.5648 0.2677 1.0600 0.205 Uiso 1 1 calc R . .
H56B H 0.6519 0.3008 1.0616 0.205 Uiso 1 1 calc R . .
O11C O 0.9774(14) 0.9209(11) 0.8149(7) 0.209(8) Uani 1 1 d . . .
C57 C 0.6253(16) 0.2040(13) 0.9896(10) 0.163(9) Uani 1 1 d . . .
H57A H 0.6701 0.1867 1.0065 0.196 Uiso 1 1 calc R . .
H57B H 0.5791 0.1742 0.9982 0.196 Uiso 1 1 calc R . .
O9C O 0.6597(16) 0.4613(8) 0.8037(9) 0.263(11) Uani 1 1 d . . .
O10C O 0.9107(14) 0.9203(18) 0.8784(9) 0.286(15) Uani 1 1 d . . .
N25 N 0.6101(9) 0.2904(8) 0.9984(5) 0.117(5) Uani 1 1 d . . .
C58 C 0.6417(19) 0.1895(14) 0.9443(11) 0.170(10) Uani 1 1 d . . .
H58A H 0.6619 0.1373 0.9405 0.204 Uiso 1 1 calc R . .
H58B H 0.6812 0.2259 0.9340 0.204 Uiso 1 1 calc R . .
O13C O 0.2281(13) 0.588(2) 0.8314(14) 0.49(4) Uani 1 1 d . . .
O15C O 0.857(2) 0.2576(17) 1.0185(10) 0.36(2) Uani 1 1 d . . .
O16C O 0.9748(17) 0.8418(11) 0.8554(11) 0.300(14) Uani 1 1 d . . .
C60 C 0.543(2) 0.698(4) 0.8796(16) 0.35(3) Uani 1 1 d . . .
H60A H 0.5410 0.7139 0.8500 0.419 Uiso 1 1 calc R . .
H60B H 0.5256 0.6443 0.8825 0.419 Uiso 1 1 calc R . .
O2W O 0.9034(8) 0.6400(7) 0.0070(5) 0.154(5) Uani 1 1 d . . .
C63 C 0.7303(14) 0.8207(7) 0.9094(7) 0.150(11) Uani 1 1 d . . .
H63A H 0.7788 0.7929 0.9026 0.180 Uiso 1 1 calc R . .
H63B H 0.7386 0.8755 0.9038 0.180 Uiso 1 1 calc R . .
O1W O 0.0041(8) 0.2036(9) 0.8570(5) 0.162(5) Uani 1 1 d . . .
O1C O 0.7203(10) 0.553(2) 0.7797(9) 0.35(2) Uani 1 1 d . . .
O3W O 1.3166(10) 0.4468(9) 1.0836(5) 0.178(6) Uani 1 1 d . . .
C70 C 0.4116(11) 0.4816(11) 0.9822(16) 0.26(2) Uani 1 1 d . . .
H70A H 0.3650 0.4512 0.9894 0.307 Uiso 1 1 calc R . .
H70B H 0.3951 0.5355 0.9809 0.307 Uiso 1 1 calc R . .
C73 C 0.570(2) 0.3825(13) 1.0523(8) 0.236(18) Uani 1 1 d . . .
H73A H 0.6103 0.4205 1.0455 0.283 Uiso 1 1 calc R . .
H73B H 0.5527 0.3909 1.0815 0.283 Uiso 1 1 calc R . .
C74 C 0.6516(16) 0.786(2) 0.8792(7) 0.215(13) Uani 1 1 d . . .
H74A H 0.6099 0.8243 0.8775 0.258 Uiso 1 1 calc R . .
H74B H 0.6694 0.7740 0.8505 0.258 Uiso 1 1 calc R . .
C75 C 0.504(3) 0.750(2) 0.9083(9) 0.28(2) Uani 1 1 d . . .
H75A H 0.5392 0.7921 0.9163 0.335 Uiso 1 1 calc R . .
H75B H 0.4574 0.7730 0.8945 0.335 Uiso 1 1 calc R . .
C78 C 0.5243(12) 0.6978(9) 1.0281(8) 0.155(11) Uani 1 1 d . . .
H78A H 0.4818 0.7264 1.0418 0.185 Uiso 1 1 calc R . .
H78B H 0.5083 0.6438 1.0258 0.185 Uiso 1 1 calc R . .
C79 C 0.605(2) 0.705(2) 1.0559(7) 0.237(19) Uani 1 1 d . . .
H79A H 0.6081 0.7560 1.0688 0.285 Uiso 1 1 calc R . .
H79B H 0.6045 0.6667 1.0786 0.285 Uiso 1 1 calc R . .
O4W O -0.1425(14) 0.1947(9) 0.9009(7) 0.236(10) Uani 1 1 d . . .
O6W O 0.0496(16) 0.5078(12) 0.1029(8) 0.253(10) Uani 1 1 d . . .
O5W O 0.455(2) 0.4345(14) 0.7860(9) 0.332(18) Uani 1 1 d . . .
O24C O 0.8006(18) 0.3776(16) 1.0163(10) 0.290(15) Uani 1 1 d . . .
O28C O 0.9120(15) 0.367(2) 1.0051(15) 0.40(3) Uani 1 1 d . . .
C101 C 0.7486(19) 0.792(3) 1.0332(10) 0.198(18) Uani 1 1 d . . .
H10A H 0.7867 0.8158 1.0522 0.237 Uiso 1 1 calc R . .
H10B H 0.6974 0.8150 1.0391 0.237 Uiso 1 1 calc R . .
C100 C 0.7705(9) 0.8129(9) 0.9896(11) 0.147(12) Uani 1 1 d . . .
H10C H 0.8136 0.7796 0.9804 0.176 Uiso 1 1 calc R . .
H10D H 0.7901 0.8658 0.9897 0.176 Uiso 1 1 calc R . .
C102 C 0.745(4) 0.7258(19) 1.0422(14) 0.28(3) Uani 1 1 d . . .
H10E H 0.7461 0.7208 1.0730 0.337 Uiso 1 1 calc R . .
H10F H 0.7907 0.6990 1.0308 0.337 Uiso 1 1 calc R . .
Cu1 Cu 1.16434(7) 0.43907(6) 0.92698(4) 0.0403(3) Uani 1 1 d . . .
Cu2 Cu 0.75526(7) 0.43081(6) 0.90138(4) 0.0411(3) Uani 1 1 d . . .
Ni3 Ni 0.74325(8) 0.22804(7) 0.77362(5) 0.0510(4) Uani 1 1 d . . .
Ni2 Ni 1.23279(7) 0.22480(7) 0.80940(5) 0.0461(4) Uani 1 1 d . . .
Ni4 Ni 0.65400(8) 0.69813(8) 0.96334(5) 0.0521(4) Uani 1 1 d . . .
Ni1 Ni 0.52049(10) 0.33880(9) 0.96948(6) 0.0637(5) Uani 1 1 d . . .
O9 O 1.1415(4) 0.2978(4) 0.8275(3) 0.054(2) Uani 1 1 d . . .
O8 O 1.2809(4) 0.2745(4) 0.8665(2) 0.056(2) Uani 1 1 d . . .
N10 N 0.6472(6) 0.1670(6) 0.7482(3) 0.067(3) Uani 1 1 d . . .
O10 O 0.8231(4) 0.3004(4) 0.8037(3) 0.067(2) Uani 1 1 d . . .
O6 O 0.7601(4) 0.6449(4) 0.9463(2) 0.060(2) Uani 1 1 d . . .
C17 C 1.1580(6) 0.3390(6) 0.8586(3) 0.036(2) Uani 1 1 d . . .
O7 O 1.2495(4) 0.3607(4) 0.9157(2) 0.0455(17) Uani 1 1 d . . .
O4 O 0.6641(4) 0.4664(4) 0.9364(2) 0.0510(19) Uani 1 1 d . . .
O11 O 0.6735(4) 0.2648(4) 0.8279(3) 0.059(2) Uani 1 1 d . . .
C18 C 1.2356(7) 0.3235(6) 0.8827(4) 0.044(3) Uani 1 1 d . . .
C1 C 1.0213(6) 0.5501(5) 0.9242(3) 0.039(3) Uani 1 1 d . . .
C5 C 0.8831(6) 0.5582(5) 0.9106(3) 0.042(3) Uani 1 1 d . . .
C20 C 0.7110(6) 0.3123(6) 0.8490(4) 0.041(3) Uani 1 1 d . . .
C10 C 0.6727(7) 0.5387(6) 0.9453(3) 0.044(3) Uani 1 1 d . . .
O5 O 0.6195(4) 0.5795(4) 0.9607(3) 0.058(2) Uani 1 1 d . . .
N3 N 1.1157(5) 0.3947(4) 0.8746(3) 0.039(2) Uani 1 1 d . . .
N1 N 1.0881(4) 0.5162(4) 0.9468(3) 0.037(2) Uani 1 1 d . . .
C15 C 0.9052(5) 0.4141(5) 0.8441(3) 0.035(3) Uani 1 1 d . . .
N17 N 1.1694(6) 0.1870(6) 0.7559(3) 0.068(3) Uani 1 1 d . . .
C11 C 1.0447(6) 0.4154(5) 0.8517(4) 0.035(3) Uani 1 1 d . . .
O2 O 1.1851(5) 0.5139(4) 1.0447(3) 0.071(2) Uani 1 1 d . . .
N12 N 0.8324(7) 0.1998(7) 0.7293(4) 0.076(3) Uani 1 1 d . . .
C19 C 0.7943(6) 0.3361(6) 0.8351(4) 0.040(3) Uani 1 1 d . . .
C12 C 1.0539(6) 0.4525(5) 0.8138(3) 0.040(3) Uani 1 1 d . . .
H12 H 1.1042 0.4664 0.8042 0.048 Uiso 1 1 calc R . .
O3 O 1.2111(4) 0.4541(4) 0.9825(2) 0.052(2) Uani 1 1 d . . .
O1 O 1.0631(5) 0.5914(4) 1.0058(3) 0.064(2) Uani 1 1 d . . .
N13 N 0.7062(6) 0.8071(5) 0.9590(4) 0.066(3) Uani 1 1 d . . .
C4 C 0.8949(6) 0.6118(5) 0.8782(3) 0.042(3) Uani 1 1 d . . .
H4 H 0.8532 0.6310 0.8619 0.050 Uiso 1 1 calc R . .
C7 C 1.0998(6) 0.5392(6) 0.9853(4) 0.041(3) Uani 1 1 d . . .
C6 C 0.9457(5) 0.5267(5) 0.9335(3) 0.036(2) Uani 1 1 d . . .
H6 H 0.9364 0.4903 0.9548 0.043 Uiso 1 1 calc R . .
C14 C 0.9132(6) 0.4518(5) 0.8050(4) 0.042(3) Uani 1 1 d . . .
H14 H 0.8682 0.4649 0.7894 0.050 Uiso 1 1 calc R . .
N4 N 0.8297(4) 0.3899(4) 0.8579(3) 0.034(2) Uani 1 1 d . . .
C16 C 0.9705(5) 0.3954(5) 0.8668(3) 0.034(2) Uani 1 1 d . . .
H16 H 0.9654 0.3692 0.8926 0.040 Uiso 1 1 calc R . .
C3 C 0.9711(7) 0.6345(6) 0.8719(4) 0.055(3) Uani 1 1 d . . .
H3 H 0.9804 0.6737 0.8521 0.065 Uiso 1 1 calc R . .
O12 O 0.6864(4) 0.3444(4) 0.8834(3) 0.051(2) Uani 1 1 d . . .
N18 N 1.3365(6) 0.1619(6) 0.7992(3) 0.064(3) Uani 1 1 d . . .
C9 C 0.7532(6) 0.5740(6) 0.9361(3) 0.042(2) Uani 1 1 d . . .
N22 N 0.5436(7) 0.2884(8) 0.9180(4) 0.099(4) Uani 1 1 d . . .
C21 C 1.1388(12) 0.0810(9) 0.8037(6) 0.111(6) Uani 1 1 d . . .
H21A H 1.0969 0.0483 0.8150 0.134 Uiso 1 1 calc R . .
H21B H 1.1786 0.0483 0.7904 0.134 Uiso 1 1 calc R . .
C2 C 1.0346(7) 0.6040(6) 0.8923(3) 0.042(3) Uani 1 1 d . . .
H2 H 1.0860 0.6189 0.8851 0.050 Uiso 1 1 calc R . .
N2 N 0.8034(5) 0.5281(4) 0.9199(3) 0.037(2) Uani 1 1 d . . .
N21 N 0.4406(8) 0.3866(11) 0.9413(5) 0.111(5) Uani 1 1 d . . .
N19 N 1.2908(8) 0.3116(6) 0.7720(4) 0.081(4) Uani 1 1 d . . .
C8 C 1.1713(7) 0.4982(6) 1.0063(4) 0.049(3) Uani 1 1 d . . .
C13 C 0.9871(7) 0.4695(6) 0.7894(4) 0.052(3) Uani 1 1 d . . .
H13 H 0.9925 0.4927 0.7628 0.062 Uiso 1 1 calc R . .
C22 C 1.1051(8) 0.1394(11) 0.7714(6) 0.101(6) Uani 1 1 d . . .
H22A H 1.0803 0.1121 0.7479 0.122 Uiso 1 1 calc R . .
H22B H 1.0652 0.1717 0.7850 0.122 Uiso 1 1 calc R . .
N14 N 0.6200(8) 0.7130(7) 0.9000(4) 0.083(4) Uani 1 1 d . . .
N16 N 1.1756(7) 0.1293(6) 0.8390(4) 0.074(3) Uani 1 1 d . . .
N15 N 0.6792(9) 0.6917(8) 1.0276(5) 0.104(5) Uani 1 1 d . . .
N20 N 0.5016(8) 0.3905(7) 1.0229(4) 0.091(4) Uani 1 1 d . . .
N11 N 0.7022(8) 0.3216(6) 0.7357(4) 0.083(3) Uani 1 1 d . . .

loop_
_atom_site_aniso_label
_atom_site_aniso_U_11
_atom_site_aniso_U_22
_atom_site_aniso_U_33
_atom_site_aniso_U_23
_atom_site_aniso_U_13
_atom_site_aniso_U_12
Cl1 0.075(2) 0.084(2) 0.074(3) 0.0231(18) 0.016(2) 0.0121(19)
Cl3 0.093(4) 0.153(4) 0.091(4) -0.014(3) 0.026(3) 0.007(3)
Cl4 0.064(3) 0.167(4) 0.121(4) 0.089(4) -0.009(3) -0.001(3)
Cl2 0.152(6) 0.158(5) 0.151(6) 0.055(5) -0.036(5) -0.027(5)
N24 0.047(6) 0.083(7) 0.102(10) -0.018(7) 0.017(6) 0.009(6)
C37 0.18(2) 0.060(10) 0.22(2) -0.062(12) 0.13(2) -0.044(11)
C35 0.054(9) 0.116(12) 0.118(15) 0.001(12) 0.023(9) 0.006(9)
C29 0.087(12) 0.064(10) 0.166(19) -0.021(11) 0.009(12) -0.037(10)
C31 0.073(12) 0.145(17) 0.135(17) -0.106(15) 0.058(13) -0.043(14)
C38 0.16(2) 0.080(11) 0.16(2) -0.039(11) 0.093(17) 0.019(12)
C33 0.082(12) 0.127(13) 0.093(12) -0.049(10) -0.040(10) 0.023(10)
C36 0.062(12) 0.25(2) 0.16(2) -0.050(19) -0.038(14) 0.028(15)
C30 0.21(2) 0.070(11) 0.130(18) -0.004(11) 0.004(18) -0.032(15)
C28 0.075(10) 0.118(12) 0.066(11) -0.006(10) -0.002(9) 0.002(10)
N23 0.102(10) 0.074(8) 0.098(10) -0.006(7) -0.020(8) 0.023(7)
C32 0.21(2) 0.074(10) 0.102(14) 0.004(9) 0.051(16) -0.011(13)
C27 0.041(9) 0.142(14) 0.28(3) -0.083(18) -0.037(13) 0.040(9)
C34 0.083(11) 0.121(12) 0.077(12) 0.005(10) -0.008(10) 0.009(10)
O5C 0.099(8) 0.139(8) 0.098(9) 0.048(7) -0.005(7) -0.026(7)
O2C 0.086(8) 0.175(11) 0.222(15) 0.072(10) -0.030(9) 0.026(8)
C48 0.125(16) 0.095(13) 0.123(16) -0.030(12) -0.034(14) 0.074(13)
C44 0.133(14) 0.074(10) 0.092(13) -0.006(9) -0.020(11) 0.017(10)
C49 0.20(3) 0.085(13) 0.126(19) 0.007(12) 0.036(19) 0.047(15)
C46 0.190(19) 0.115(13) 0.087(14) 0.021(11) -0.030(15) -0.001(15)
C43 0.064(10) 0.077(9) 0.147(16) -0.023(10) -0.012(10) 0.027(8)
O6C 0.134(12) 0.256(17) 0.172(14) 0.066(12) 0.020(10) -0.100(12)
O7C 0.273(19) 0.187(13) 0.115(13) 0.057(11) -0.082(13) 0.048(13)
C47 0.058(11) 0.143(15) 0.17(2) -0.105(15) 0.011(13) 0.015(11)
O4C 0.169(16) 0.187(14) 0.205(18) 0.034(13) -0.017(15) -0.002(13)
C45 0.20(2) 0.109(14) 0.091(14) -0.001(11) 0.051(14) 0.040(14)
C42 0.085(11) 0.123(13) 0.142(17) -0.026(13) 0.059(12) -0.033(10)
C51 0.16(2) 0.120(14) 0.103(16) 0.010(13) -0.013(15) 0.051(15)
C41 0.073(13) 0.24(3) 0.118(19) 0.032(17) -0.035(12) 0.019(15)
C40 0.44(8) 0.17(3) 0.14(3) -0.03(2) -0.01(3) 0.00(4)
C50 0.114(17) 0.142(17) 0.15(2) -0.013(16) 0.013(16) -0.003(15)
O12C 0.202(18) 0.23(2) 0.23(2) -0.057(16) 0.037(15) -0.035(15)
O8C 0.42(3) 0.37(3) 0.077(12) -0.033(14) -0.042(16) 0.08(3)
C56 0.29(3) 0.18(2) 0.040(11) -0.010(11) -0.077(14) 0.06(2)
O11C 0.31(2) 0.190(16) 0.130(15) -0.027(12) 0.027(16) -0.035(16)
C57 0.16(2) 0.140(18) 0.19(2) 0.061(16) 0.012(18) 0.058(15)
O9C 0.35(3) 0.097(10) 0.34(3) 0.009(13) -0.06(3) 0.014(14)
O10C 0.168(17) 0.40(3) 0.29(3) -0.17(2) 0.10(2) -0.05(2)
N25 0.132(12) 0.096(10) 0.123(13) 0.031(9) -0.025(9) 0.010(8)
C58 0.16(3) 0.147(19) 0.21(3) 0.019(18) 0.06(2) 0.057(17)
O13C 0.161(18) 0.66(6) 0.65(7) 0.57(6) -0.03(3) 0.05(2)
O15C 0.39(4) 0.31(3) 0.37(4) 0.28(3) 0.03(3) 0.05(3)
O16C 0.35(3) 0.113(12) 0.44(4) -0.080(18) -0.07(3) 0.070(16)
C60 0.20(3) 0.56(9) 0.29(5) -0.21(6) 0.13(4) -0.19(4)
O2W 0.134(10) 0.133(9) 0.196(14) -0.075(9) -0.011(10) 0.010(8)
C63 0.21(2) 0.030(7) 0.21(2) -0.029(9) 0.17(2) -0.021(9)
O1W 0.131(11) 0.187(12) 0.167(13) -0.033(10) 0.053(9) -0.022(9)
O1C 0.119(13) 0.61(5) 0.33(3) 0.34(3) 0.093(15) 0.075(19)
O3W 0.179(14) 0.162(11) 0.192(15) 0.004(11) -0.098(12) -0.031(11)
C70 0.057(12) 0.076(12) 0.63(7) -0.05(2) -0.17(3) 0.034(9)
C73 0.43(5) 0.129(16) 0.15(2) -0.022(15) -0.16(3) 0.14(2)
C74 0.16(2) 0.42(4) 0.058(14) 0.06(2) 0.016(15) -0.01(3)
C75 0.46(6) 0.32(4) 0.060(17) 0.01(2) -0.06(3) 0.15(4)
C78 0.135(17) 0.066(9) 0.26(3) 0.027(13) 0.164(19) 0.032(10)
C79 0.21(3) 0.41(5) 0.088(17) -0.05(2) 0.015(18) -0.16(3)
O4W 0.30(2) 0.162(12) 0.245(19) 0.015(13) 0.158(19) -0.009(14)
O6W 0.30(2) 0.211(16) 0.24(2) -0.050(16) 0.094(19) -0.010(18)
O5W 0.51(5) 0.209(18) 0.28(3) 0.04(2) -0.14(3) -0.10(3)
O24C 0.30(3) 0.27(3) 0.29(3) -0.08(2) -0.01(2) 0.14(2)
O28C 0.165(19) 0.38(3) 0.65(7) 0.30(4) -0.17(3) -0.14(2)
C101 0.14(2) 0.33(5) 0.12(2) -0.12(3) -0.058(19) 0.10(3)
C100 0.036(9) 0.077(11) 0.33(4) -0.088(16) -0.048(15) 0.007(7)
C102 0.46(7) 0.14(2) 0.24(5) 0.07(3) 0.06(5) -0.08(4)
Cu1 0.0368(7) 0.0381(6) 0.0462(8) -0.0085(6) -0.0059(6) 0.0063(6)
Cu2 0.0348(7) 0.0372(6) 0.0515(8) -0.0092(6) 0.0097(6) -0.0074(6)
Ni3 0.0343(8) 0.0475(8) 0.0711(10) -0.0239(7) 0.0044(8) -0.0037(7)
Ni2 0.0386(8) 0.0455(7) 0.0542(9) -0.0133(6) 0.0024(7) 0.0036(6)
Ni4 0.0404(8) 0.0575(8) 0.0582(11) -0.0230(7) 0.0107(8) 0.0017(7)
Ni1 0.0741(11) 0.0592(9) 0.0578(12) 0.0008(8) 0.0025(9) -0.0077(8)
O9 0.044(4) 0.050(4) 0.069(6) -0.034(4) -0.022(4) 0.015(3)
O8 0.044(5) 0.064(5) 0.060(5) -0.010(4) -0.008(4) 0.018(4)
N10 0.063(7) 0.064(6) 0.076(8) -0.008(6) -0.023(6) -0.003(6)
O10 0.033(4) 0.063(5) 0.104(7) -0.043(5) 0.013(5) -0.013(4)
O6 0.041(4) 0.055(4) 0.084(6) -0.033(4) 0.017(4) -0.002(4)
C17 0.029(6) 0.042(6) 0.039(7) -0.009(5) -0.003(5) 0.004(5)
O7 0.047(4) 0.055(4) 0.035(5) -0.011(3) -0.010(4) 0.009(4)
O4 0.044(4) 0.052(5) 0.057(5) -0.016(4) 0.012(4) -0.014(4)
O11 0.042(4) 0.052(4) 0.081(6) -0.027(4) 0.017(4) -0.018(4)
C18 0.046(7) 0.040(6) 0.046(7) -0.009(5) 0.006(6) 0.007(6)
C1 0.041(7) 0.035(6) 0.039(7) -0.012(5) -0.006(6) -0.009(5)
C5 0.052(7) 0.025(5) 0.048(8) -0.016(5) -0.003(6) -0.006(5)
C20 0.041(7) 0.035(6) 0.047(8) -0.001(6) 0.000(6) 0.000(5)
C10 0.042(7) 0.056(7) 0.034(7) -0.011(5) 0.006(5) 0.006(6)
O5 0.041(4) 0.060(5) 0.073(6) -0.018(4) 0.014(4) -0.007(4)
N3 0.041(5) 0.043(5) 0.035(6) -0.009(4) -0.002(4) -0.007(4)
N1 0.028(5) 0.038(4) 0.045(6) -0.008(4) -0.015(4) 0.002(4)
C15 0.021(6) 0.035(6) 0.049(7) -0.015(5) 0.009(5) 0.001(4)
N17 0.052(7) 0.075(7) 0.078(8) -0.029(6) -0.003(6) 0.006(6)
C11 0.035(6) 0.030(5) 0.040(8) -0.011(5) -0.008(5) 0.008(4)
O2 0.085(6) 0.069(5) 0.060(6) -0.029(4) -0.018(5) 0.012(5)
N12 0.044(7) 0.094(8) 0.090(9) -0.050(7) 0.011(7) -0.001(7)
C19 0.031(6) 0.035(6) 0.054(8) -0.016(6) 0.012(5) 0.018
C12 0.033(6) 0.048(6) 0.040(7) 0.001(5) -0.009(5) -0.002(5)
O3 0.067(5) 0.041(4) 0.048(5) -0.020(4) -0.020(4) 0.023(4)
O1 0.064(5) 0.058(5) 0.070(6) -0.039(4) -0.011(4) 0.022(4)
N13 0.056(7) 0.042(5) 0.102(9) -0.018(5) 0.014(6) -0.003(5)
C4 0.031(7) 0.041(6) 0.054(8) 0.009(5) -0.013(6) -0.016(5)
C7 0.036(6) 0.037(6) 0.051(8) -0.001(6) -0.010(6) -0.009(5)
C6 0.034(6) 0.043(6) 0.030(7) -0.011(5) -0.006(5) 0.000(5)
C14 0.038(7) 0.037(6) 0.051(8) 0.000(5) -0.002(6) -0.003(5)
N4 0.022(4) 0.030(4) 0.050(6) -0.016(4) 0.004(4) 0.007(4)
C16 0.022(6) 0.034(5) 0.044(7) -0.010(5) 0.007(5) -0.003(4)
C3 0.048(8) 0.059(7) 0.057(9) 0.010(6) 0.001(7) -0.012(6)
O12 0.047(5) 0.039(4) 0.067(6) -0.012(4) 0.023(4) -0.009(3)
N18 0.053(7) 0.075(7) 0.062(8) -0.015(6) 0.004(6) 0.020(6)
C9 0.031(6) 0.048(6) 0.047(7) -0.009(5) -0.004(5) -0.005(6)
N22 0.083(9) 0.135(11) 0.079(10) -0.023(8) 0.029(8) -0.043(8)
C21 0.121(15) 0.074(10) 0.138(16) -0.012(11) 0.029(13) -0.011(10)
C2 0.029(6) 0.052(6) 0.044(7) -0.008(5) -0.003(5) -0.009(5)
N2 0.026(5) 0.034(4) 0.052(6) -0.009(4) 0.007(4) 0.003(4)
N21 0.079(9) 0.161(14) 0.093(13) -0.034(10) -0.006(8) -0.047(9)
N19 0.104(10) 0.077(7) 0.062(8) -0.008(6) 0.015(7) -0.017(6)
C8 0.053(7) 0.048(6) 0.047(8) -0.015(6) -0.026(6) -0.001(6)
C13 0.052(8) 0.058(7) 0.045(8) -0.005(5) -0.003(6) -0.005(6)
C22 0.047(9) 0.129(15) 0.127(15) -0.080(13) 0.012(10) -0.026(10)
N14 0.099(9) 0.091(8) 0.059(9) -0.030(7) 0.008(7) -0.001(7)
N16 0.083(8) 0.079(7) 0.060(8) 0.005(7) 0.010(7) -0.002(7)
N15 0.101(10) 0.081(9) 0.130(13) -0.049(8) -0.022(10) 0.005(7)
N20 0.096(10) 0.105(10) 0.071(10) 0.002(7) -0.001(8) -0.014(8)
N11 0.103(9) 0.053(6) 0.091(10) 0.001(6) 0.008(8) 0.003(6)

loop_
_atom_type_symbol
_atom_type_description
_atom_type_scat_dispersion_real
_atom_type_scat_dispersion_imag
_atom_type_scat_source
C C 0.0033 0.0016 'International Tables Vol C Tables 4.2.6.8 and 6.1.1.4'
H H 0.0000 0.0000 'International Tables Vol C Tables 4.2.6.8 and 6.1.1.4'
Cu Cu 0.3201 1.2651 'International Tables Vol C Tables 4.2.6.8 and 6.1.1.4'
N N 0.0061 0.0033 'International Tables Vol C Tables 4.2.6.8 and 6.1.1.4'
O O 0.0106 0.0060 'International Tables Vol C Tables 4.2.6.8 and 6.1.1.4'
Cl Cl 0.1484 0.1585 'International Tables Vol C Tables 4.2.6.8 and 6.1.1.4'
Ni Ni 0.3393 1.1124 'International Tables Vol C Tables 4.2.6.8 and 6.1.1.4'

loop_
_geom_angle_atom_site_label_1
_geom_angle_atom_site_label_2
_geom_angle_atom_site_label_3
_geom_angle
_geom_angle_site_symmetry_1
_geom_angle_site_symmetry_3
_geom_angle_publ_flag
O1C Cl1 O8C 127(2) . . ?
O1C Cl1 O9C 100(2) . . ?
O8C Cl1 O9C 91.2(16) . . ?
O1C Cl1 O2C 110.3(10) . . ?
O8C Cl1 O2C 112.8(14) . . ?
O9C Cl1 O2C 113.1(13) . . ?
O10C Cl3 O11C 130.1(18) . . ?
O10C Cl3 O4C 117.1(16) . . ?
O11C Cl3 O4C 112.7(14) . . ?
O10C Cl3 O16C 90(2) . . ?
O11C Cl3 O16C 84.4(15) . . ?
O4C Cl3 O16C 94.5(14) . . ?
O13C Cl4 O6C 113.5(14) . . ?
O13C Cl4 O5C 110.5(18) . . ?
O6C Cl4 O5C 113.5(9) . . ?
O13C Cl4 O12C 109(3) . . ?
O6C Cl4 O12C 107.1(11) . . ?
O5C Cl4 O12C 102.2(9) . . ?
O28C Cl2 O15C 111(2) . . ?
O28C Cl2 O7C 116.9(16) . . ?
O15C Cl2 O7C 127(2) . . ?
O28C Cl2 O24C 92(3) . . ?
O15C Cl2 O24C 115(2) . . ?
O7C Cl2 O24C 84.4(14) . . ?
C27 N24 C78 115.8(16) . . ?
C27 N24 Ni4 108.7(9) . . ?
C78 N24 Ni4 107.5(9) . . ?
N22 C37 C58 107.8(15) . . ?
N18 C35 C42 105.9(13) . . ?
C30 C29 N10 109.4(15) . . ?
C50 C31 N12 114.4(15) . . ?
N20 C38 C70 109.6(16) . . ?
C34 C33 N17 112.3(12) . . ?
N22 C36 C41 105.6(18) . . ?
C29 C30 C49 117.6(16) . . ?
C51 C28 N10 108.7(13) . . ?
C48 N23 C49 111.6(14) . . ?
C48 N23 Ni3 106.1(11) . . ?
C49 N23 Ni3 115.1(10) . . ?
N11 C32 C50 119.6(14) . . ?
C75 C27 N24 105(2) . . ?
C33 C34 C46 116.8(15) . . ?
N23 C48 C47 108.5(12) . . ?
C45 C44 C43 114.6(13) . . ?
C30 C49 N23 114.6(17) . . ?
N19 C46 C34 114.1(14) . . ?
N18 C43 C44 112.1(12) . . ?
N12 C47 C48 109.6(13) . . ?
N16 C45 C44 118.2(15) . . ?
N19 C42 C35 108.5(13) . . ?
C28 C51 N11 111.5(15) . . ?
C36 C41 N21 103.2(19) . . ?
C70 C40 N21 113(3) . . ?
C31 C50 C32 113.6(19) . . ?
C73 C56 N25 106.8(15) . . ?
C58 C57 N25 111.6(18) . . ?
C57 N25 C56 110.5(15) . . ?
C57 N25 Ni1 117.5(13) . . ?
C56 N25 Ni1 108.1(12) . . ?
C57 C58 C37 108(2) . . ?
C75 C60 N14 91(4) . . ?
N13 C63 C74 106.3(11) . . ?
C40 C70 C38 117(3) . . ?
C56 C73 N20 107.6(19) . . ?
N14 C74 C63 108.8(15) . . ?
C27 C75 C60 108(3) . . ?
C79 C78 N24 108.1(13) . . ?
N15 C79 C78 110.9(16) . . ?
C102 C101 C100 119(3) . . ?
C101 C100 N13 114.5(17) . . ?
C101 C102 N15 113(5) . . ?
O3 Cu1 N1 83.7(3) . . ?
O3 Cu1 N3 165.0(3) . . ?
N1 Cu1 N3 104.7(4) . . ?
O3 Cu1 O7 87.6(3) . . ?
N1 Cu1 O7 171.2(3) . . ?
N3 Cu1 O7 83.7(3) . . ?
N2 Cu2 O12 168.4(3) . . ?
N2 Cu2 N4 104.3(3) . . ?
O12 Cu2 N4 84.6(3) . . ?
N2 Cu2 O4 83.7(3) . . ?
O12 Cu2 O4 86.4(3) . . ?
N4 Cu2 O4 168.5(3) . . ?
O10 Ni3 N10 169.9(4) . . ?
O10 Ni3 N12 88.7(4) . . ?
N10 Ni3 N12 100.6(4) . . ?
O10 Ni3 N11 90.6(5) . . ?
N10 Ni3 N11 85.2(5) . . ?
N12 Ni3 N11 92.2(5) . . ?
O10 Ni3 N23 92.3(4) . . ?
N10 Ni3 N23 92.6(5) . . ?
N12 Ni3 N23 84.0(6) . . ?
N11 Ni3 N23 175.2(5) . . ?
O10 Ni3 O11 79.5(3) . . ?
N10 Ni3 O11 91.6(4) . . ?
N12 Ni3 O11 167.3(4) . . ?
N11 Ni3 O11 92.4(4) . . ?
N23 Ni3 O11 92.0(4) . . ?
O9 Ni2 N18 169.8(4) . . ?
O9 Ni2 N17 91.7(3) . . ?
N18 Ni2 N17 98.2(4) . . ?
O9 Ni2 N16 90.8(4) . . ?
N18 Ni2 N16 92.5(5) . . ?
N17 Ni2 N16 83.1(5) . . ?
O9 Ni2 O8 78.9(3) . . ?
N18 Ni2 O8 91.1(4) . . ?
N17 Ni2 O8 170.7(3) . . ?
N16 Ni2 O8 96.6(4) . . ?
O9 Ni2 N19 93.7(4) . . ?
N18 Ni2 N19 84.0(5) . . ?
N17 Ni2 N19 90.6(5) . . ?
N16 Ni2 N19 172.3(4) . . ?
O8 Ni2 N19 90.3(4) . . ?
N24 Ni4 N13 98.2(4) . . ?
N24 Ni4 N15 86.5(5) . . ?
N13 Ni4 N15 91.4(6) . . ?
N24 Ni4 O6 170.7(4) . . ?
N13 Ni4 O6 91.0(3) . . ?
N15 Ni4 O6 93.0(5) . . ?
N24 Ni4 N14 88.4(5) . . ?
N13 Ni4 N14 86.8(5) . . ?
N15 Ni4 N14 174.2(5) . . ?
O6 Ni4 N14 92.5(4) . . ?
N24 Ni4 O5 92.3(4) . . ?
N13 Ni4 O5 169.0(3) . . ?
N15 Ni4 O5 92.5(5) . . ?
O6 Ni4 O5 78.5(3) . . ?
N14 Ni4 O5 90.3(4) . . ?
N21 Ni1 N22 86.8(7) . . ?
N21 Ni1 N20 95.3(7) . . ?
N22 Ni1 N20 177.5(6) . . ?
N21 Ni1 N25 177.3(6) . . ?
N22 Ni1 N25 92.4(7) . . ?
N20 Ni1 N25 85.4(6) . . ?
C17 O9 Ni2 113.5(6) . . ?
C18 O8 Ni2 112.3(7) . . ?
C29 N10 C28 110.6(12) . . ?
C29 N10 Ni3 114.5(9) . . ?
C28 N10 Ni3 105.1(8) . . ?
C19 O10 Ni3 113.7(7) . . ?
C9 O6 Ni4 114.3(6) . . ?
O9 C17 N3 127.3(9) . . ?
O9 C17 C18 118.7(9) . . ?
N3 C17 C18 113.9(9) . . ?
C18 O7 Cu1 111.1(7) . . ?
C10 O4 Cu2 109.4(6) . . ?
C20 O11 Ni3 109.9(7) . . ?
O7 C18 O8 125.1(10) . . ?
O7 C18 C17 118.9(9) . . ?
O8 C18 C17 116.0(9) . . ?
C6 C1 C2 120.2(10) . . ?
C6 C1 N1 120.0(9) . . ?
C2 C1 N1 119.7(9) . . ?
C6 C5 C4 122.2(10) . . ?
C6 C5 N2 116.9(9) . . ?
C4 C5 N2 120.8(9) . . ?
O11 C20 O12 125.2(10) . . ?
O11 C20 C19 119.9(10) . . ?
O12 C20 C19 114.9(10) . . ?
O5 C10 O4 123.6(10) . . ?
O5 C10 C9 119.7(9) . . ?
O4 C10 C9 116.8(9) . . ?
C10 O5 Ni4 111.2(6) . . ?
C17 N3 C11 116.5(8) . . ?
C17 N3 Cu1 112.3(7) . . ?
C11 N3 Cu1 131.2(6) . . ?
C7 N1 C1 116.9(8) . . ?
C7 N1 Cu1 114.1(7) . . ?
C1 N1 Cu1 129.0(7) . . ?
C16 C15 N4 120.1(9) . . ?
C16 C15 C14 119.9(9) . . ?
N4 C15 C14 119.8(9) . . ?
C22 N17 C33 110.3(13) . . ?
C22 N17 Ni2 106.7(9) . . ?
C33 N17 Ni2 112.8(7) . . ?
C12 C11 C16 121.4(9) . . ?
C12 C11 N3 117.2(9) . . ?
C16 C11 N3 121.3(10) . . ?
C47 N12 C31 112.7(16) . . ?
C47 N12 Ni3 106.5(10) . . ?
C31 N12 Ni3 113.8(8) . . ?
O10 C19 N4 126.6(9) . . ?
O10 C19 C20 116.6(10) . . ?
N4 C19 C20 116.7(9) . . ?
C11 C12 C13 119.2(10) . . ?
C8 O3 Cu1 113.6(7) . . ?
C100 N13 C63 116.0(17) . . ?
C100 N13 Ni4 109.6(10) . . ?
C63 N13 Ni4 107.3(7) . . ?
C3 C4 C5 115.7(10) . . ?
O1 C7 N1 128.5(10) . . ?
O1 C7 C8 119.2(10) . . ?
N1 C7 C8 112.3(10) . . ?
C1 C6 C5 118.8(10) . . ?
C13 C14 C15 120.3(10) . . ?
C19 N4 C15 116.7(8) . . ?
C19 N4 Cu2 109.9(6) . . ?
C15 N4 Cu2 132.8(6) . . ?
C15 C16 C11 119.7(10) . . ?
C2 C3 C4 124.5(11) . . ?
C20 O12 Cu2 112.2(6) . . ?
C35 N18 C43 108.0(12) . . ?
C35 N18 Ni2 106.2(8) . . ?
C43 N18 Ni2 113.7(8) . . ?
O6 C9 N2 130.0(9) . . ?
O6 C9 C10 114.9(9) . . ?
N2 C9 C10 115.1(9) . . ?
C36 N22 C37 110.7(18) . . ?
C36 N22 Ni1 111.8(13) . . ?
C37 N22 Ni1 118.0(12) . . ?
N16 C21 C22 105.8(12) . . ?
C3 C2 C1 118.4(10) . . ?
C9 N2 C5 118.1(7) . . ?
C9 N2 Cu2 112.3(6) . . ?
C5 N2 Cu2 128.6(6) . . ?
C40 N21 C41 98(2) . . ?
C40 N21 Ni1 117(2) . . ?
C41 N21 Ni1 109.0(12) . . ?
C42 N19 C46 111.8(15) . . ?
C42 N19 Ni2 103.2(9) . . ?
C46 N19 Ni2 119.1(11) . . ?
O3 C8 O2 126.9(10) . . ?
O3 C8 C7 116.0(10) . . ?
O2 C8 C7 117.0(11) . . ?
C14 C13 C12 119.4(11) . . ?
N17 C22 C21 108.5(12) . . ?
C60 N14 C74 106(3) . . ?
C60 N14 Ni4 129(2) . . ?
C74 N14 Ni4 114.6(12) . . ?
C45 N16 C21 112.0(13) . . ?
C45 N16 Ni2 116.0(11) . . ?
C21 N16 Ni2 106.9(9) . . ?
C102 N15 C79 114(2) . . ?
C102 N15 Ni4 119(2) . . ?
C79 N15 Ni4 112.8(13) . . ?
C73 N20 C38 111.5(16) . . ?
C73 N20 Ni1 111.9(13) . . ?
C38 N20 Ni1 116.1(11) . . ?
C32 N11 C51 114.0(16) . . ?
C32 N11 Ni3 116.9(12) . . ?
C51 N11 Ni3 104.2(9) . . ?

loop_
_geom_bond_atom_site_label_1
_geom_bond_atom_site_label_2
_geom_bond_distance
_geom_bond_site_symmetry_2
_geom_bond_publ_flag
Cl1 O1C 1.279(15) . ?
Cl1 O8C 1.353(17) . ?
Cl1 O9C 1.368(14) . ?
Cl1 O2C 1.405(11) . ?
Cl3 O10C 1.19(2) . ?
Cl3 O11C 1.326(18) . ?
Cl3 O4C 1.35(2) . ?
Cl3 O16C 1.446(18) . ?
Cl4 O13C 1.274(17) . ?
Cl4 O6C 1.389(13) . ?
Cl4 O5C 1.394(11) . ?
Cl4 O12C 1.65(2) . ?
Cl2 O28C 1.29(2) . ?
Cl2 O15C 1.313(18) . ?
Cl2 O7C 1.357(14) . ?
Cl2 O24C 1.38(2) . ?
N24 C27 1.60(2) . ?
N24 C78 1.62(2) . ?
N24 Ni4 2.067(10) . ?
C37 N22 1.56(2) . ?
C37 C58 1.55(3) . ?
C35 N18 1.424(16) . ?
C35 C42 1.54(2) . ?
C29 C30 1.44(3) . ?
C29 N10 1.482(19) . ?
C31 C50 1.46(3) . ?
C31 N12 1.50(2) . ?
C38 N20 1.503(19) . ?
C38 C70 1.59(4) . ?
C33 C34 1.45(2) . ?
C33 N17 1.522(18) . ?
C36 N22 1.48(2) . ?
C36 C41 1.45(3) . ?
C30 C49 1.49(3) . ?
C28 C51 1.46(2) . ?
C28 N10 1.500(17) . ?
N23 C48 1.48(2) . ?
N23 C49 1.54(2) . ?
N23 Ni3 2.124(12) . ?
C32 N11 1.370(19) . ?
C32 C50 1.52(3) . ?
C27 C75 1.41(4) . ?
C34 C46 1.49(2) . ?
C48 C47 1.57(2) . ?
C44 C45 1.49(2) . ?
C44 C43 1.58(2) . ?
C46 N19 1.473(19) . ?
C43 N18 1.499(18) . ?
C47 N12 1.40(2) . ?
C45 N16 1.46(2) . ?
C42 N19 1.497(18) . ?
C51 N11 1.52(2) . ?
C41 N21 1.57(2) . ?
C40 C70 1.25(5) . ?
C40 N21 1.31(3) . ?
C56 C73 1.44(3) . ?
C56 N25 1.57(2) . ?
C57 C58 1.47(3) . ?
C57 N25 1.53(3) . ?
N25 Ni1 1.948(14) . ?
C60 C75 1.44(5) . ?
C60 N14 1.47(4) . ?
C63 N13 1.63(2) . ?
C63 C74 1.74(3) . ?
C73 N20 1.48(3) . ?
C74 N14 1.51(3) . ?
C78 C79 1.63(3) . ?
C79 N15 1.55(3) . ?
C101 C102 1.17(4) . ?
C101 C100 1.46(4) . ?
C100 N13 1.45(2) . ?
C102 N15 1.33(5) . ?
Cu1 O3 1.930(7) . ?
Cu1 N1 1.950(8) . ?
Cu1 N3 1.991(8) . ?
Cu1 O7 2.001(7) . ?
Cu2 N2 1.952(7) . ?
Cu2 O12 1.970(7) . ?
Cu2 N4 1.981(7) . ?
Cu2 O4 1.986(7) . ?
Ni3 O10 2.062(7) . ?
Ni3 N10 2.087(10) . ?
Ni3 N12 2.104(11) . ?
Ni3 N11 2.120(12) . ?
Ni3 O11 2.164(7) . ?
Ni2 O9 2.068(6) . ?
Ni2 N18 2.080(9) . ?
Ni2 N17 2.095(10) . ?
Ni2 N16 2.121(11) . ?
Ni2 O8 2.145(8) . ?
Ni2 N19 2.137(11) . ?
Ni4 N13 2.079(9) . ?
Ni4 N15 2.065(16) . ?
Ni4 O6 2.079(7) . ?
Ni4 N14 2.086(13) . ?
Ni4 O5 2.127(7) . ?
Ni1 N21 1.809(17) . ?
Ni1 N22 1.877(12) . ?
Ni1 N20 1.926(13) . ?
O9 C17 1.237(11) . ?
O8 C18 1.247(11) . ?
O10 C19 1.260(12) . ?
O6 C9 1.268(11) . ?
C17 N3 1.297(11) . ?
C17 C18 1.534(14) . ?
O7 C18 1.243(11) . ?
O4 C10 1.286(11) . ?
O11 C20 1.227(12) . ?
C1 C6 1.366(13) . ?
C1 C2 1.384(14) . ?
C1 N1 1.451(12) . ?
C5 C6 1.387(14) . ?
C5 C4 1.387(14) . ?
C5 N2 1.469(12) . ?
C20 O12 1.283(12) . ?
C20 C19 1.525(14) . ?
C10 O5 1.239(11) . ?
C10 C9 1.513(14) . ?
N3 C11 1.440(12) . ?
N1 C7 1.289(12) . ?
C15 C16 1.350(13) . ?
C15 N4 1.408(12) . ?
C15 C14 1.396(14) . ?
N17 C22 1.444(17) . ?
C11 C12 1.362(14) . ?
C11 C16 1.380(13) . ?
O2 C8 1.257(13) . ?
C19 N4 1.317(12) . ?
C12 C13 1.392(14) . ?
O3 C8 1.259(13) . ?
O1 C7 1.266(12) . ?
C4 C3 1.357(14) . ?
C7 C8 1.545(15) . ?
C14 C13 1.372(14) . ?
C3 C2 1.354(15) . ?
C9 N2 1.265(12) . ?
C21 N16 1.52(2) . ?
C21 C22 1.54(2) . ?
